data_4318999
loop_
_publ_author_name
'Augusto Cingolani'
Effendy
'Maura Pellei'
'Claudio Pettinari'
'Carlo Santini'
'Brian W. Skelton'
'Allan H. White'

_publ_contact_author_address
;
  Department of Chemistry
  University of Western Australia
  35 Stirling Highway
  Crawley
  Western Australia 6009
  Australia
;
_publ_contact_author_email bws@crystal.uwa.edu.au
_publ_contact_author_fax (+61)_08_9380_1118
_publ_contact_author_name 'Skelton, B. W.'
_publ_contact_author_phone (+61)_08-9380_3481
_publ_section_title
;
 Variable Coordination Modes of NO2- in a Series of Ag(I) Complexes
 Containing Triorganophosphines, -arsines, and -stibines. Syntheses,
 Spectroscopic Characterization (IR, 1H and 31P NMR, Electrospray
 Ionization Mass), and Structures of [AgNO2(R3E)x] Adducts (E = P, As, Sb,
 x = 1-3)
;
_journal_name_full 'Inorganic Chemistry'
_journal_page_first 6633
_journal_page_last 6645
_journal_paper_doi 10.1021/ic020375g
_journal_volume 41
_journal_year 2002
_chemical_formula_sum 'C72 H60 Ag2 As4 N2 O4'
_chemical_formula_weight 1532.71
_space_group_IT_number 2
_symmetry_cell_setting triclinic
_symmetry_space_group_name_Hall '-P 1'
_symmetry_space_group_name_H-M 'P -1'
_cell_angle_alpha 61.0870(10)
_cell_angle_beta 79.5470(10)
_cell_angle_gamma 77.1950(10)
_cell_formula_units_Z 2
_cell_length_a 18.5301(7)
_cell_length_b 14.0840(5)
_cell_length_c 14.1379(5)
_cell_measurement_reflns_used 8023
_cell_measurement_temperature 150
_cell_measurement_theta_max 26
_cell_measurement_theta_min 1.8
_cell_volume 3137.5(2)
_computing_cell_refinement 'Siemens SAINT (Siemens, 1995)'
_computing_data_collection 'Siemens SMART (Siemens, 1995)'
_computing_data_reduction 'xtal SORTRF'
_computing_molecular_graphics xtal
_computing_publication_material 'xtal BONDLA CIFIO'
_computing_structure_refinement 'xtal CRYLSQ'
_computing_structure_solution xtal
_diffrn_ambient_temperature 150
_diffrn_measurement_device_type
;
Bruker SMART CCD diffractometer
;
_diffrn_measurement_method '\w scans'
_diffrn_radiation_detector 'CCD area detector'
_diffrn_radiation_monochromator graphite
_diffrn_radiation_source 'sealed tube'
_diffrn_radiation_type 'Mo K\a'
_diffrn_radiation_wavelength .71073
_diffrn_reflns_av_R_equivalents .030
_diffrn_reflns_av_sigmaI/netI .115
_diffrn_reflns_limit_h_max 31
_diffrn_reflns_limit_h_min -30
_diffrn_reflns_limit_k_max 24
_diffrn_reflns_limit_k_min 0
_diffrn_reflns_limit_l_max 24
_diffrn_reflns_limit_l_min -20
_diffrn_reflns_number 65568
_diffrn_reflns_theta_max 37.64
_diffrn_reflns_theta_min 1.65
_diffrn_standards_decay_% 0
_exptl_absorpt_coefficient_mu 2.769
_exptl_absorpt_correction_T_max .83
_exptl_absorpt_correction_T_min .69
_exptl_absorpt_correction_type multi-scan
_exptl_absorpt_process_details
;
  SADABS; Sheldrick, 1996
;
_exptl_crystal_colour colourless
_exptl_crystal_density_diffrn 1.622
_exptl_crystal_description rhomb
_exptl_crystal_F_000 1528
_exptl_crystal_size_max .15
_exptl_crystal_size_mid .15
_exptl_crystal_size_min .12
_refine_diff_density_max 1.704
_refine_diff_density_min -1.162
_refine_ls_goodness_of_fit_all .961
_refine_ls_goodness_of_fit_ref 1.089
_refine_ls_hydrogen_treatment noref
_refine_ls_matrix_type full
_refine_ls_number_constraints 0
_refine_ls_number_parameters 757
_refine_ls_number_reflns 21310
_refine_ls_number_restraints 0
_refine_ls_R_factor_all .063
_refine_ls_R_factor_gt .03
_refine_ls_shift/su_max .004
_refine_ls_shift/su_mean .0002
_refine_ls_structure_factor_coef F
_refine_ls_weighting_scheme calc
_refine_ls_wR_factor_all .026
_refine_ls_wR_factor_ref .023
_reflns_d_resolution_high .582
_reflns_d_resolution_low 12.298
_reflns_Friedel_coverage 0
_reflns_limit_h_max 31
_reflns_limit_h_min 0
_reflns_limit_k_max 24
_reflns_limit_k_min -23
_reflns_limit_l_max 24
_reflns_limit_l_min -23
_reflns_number_gt 21310
_reflns_number_total 32417
_reflns_threshold_expression 'F    > 4.00 sig(F   )'
_cod_data_source_file ic020375g_07.cif
_cod_data_source_block mar11a
_cod_original_sg_symbol_Hall -p_1
_cod_database_code 4318999

loop_
_symmetry_equiv_pos_as_xyz
+x,+y,+z
-x,-y,-z

loop_
_atom_site_label
_atom_site_fract_x
_atom_site_fract_y
_atom_site_fract_z
_atom_site_U_iso_or_equiv
_atom_site_adp_type
_atom_site_calc_flag
_atom_site_calc_attached_atom
_atom_site_occupancy
_atom_site_disorder_assembly
_atom_site_disorder_group
Ag1 .460284(8) .530937(11) .130938(11) .01961(12) Uani ? ? 1.00000 ? ?
As11 .444343(10) .374008(14) .319121(14) .01829(16) Uani ? ? 1.00000 ? ?
C1111 .37677(9) .27835(13) .33449(14) .0190(15) Uani ? ? 1.00000 ? ?
C1112 .38091(10) .25250(14) .25004(15) .0227(17) Uani ? ? 1.00000 ? ?
C1113 .33395(11) .18556(15) .25477(16) .0261(18) Uani ? ? 1.00000 ? ?
C1114 .28197(10) .14578(14) .34280(16) .0246(17) Uani ? ? 1.00000 ? ?
C1115 .27789(10) .17078(15) .42716(15) .0253(17) Uani ? ? 1.00000 ? ?
C1116 .32512(10) .23669(14) .42361(14) .0231(16) Uani ? ? 1.00000 ? ?
C1121 .53162(9) .27028(14) .38165(13) .0181(15) Uani ? ? 1.00000 ? ?
C1122 .60043(10) .30612(14) .34822(15) .0228(17) Uani ? ? 1.00000 ? ?
C1123 .66446(10) .23348(16) .39197(15) .0251(18) Uani ? ? 1.00000 ? ?
C1124 .65972(10) .12563(15) .46683(14) .0234(17) Uani ? ? 1.00000 ? ?
C1125 .59116(10) .08902(14) .49970(14) .0228(16) Uani ? ? 1.00000 ? ?
C1126 .52762(10) .16141(14) .45732(14) .0221(16) Uani ? ? 1.00000 ? ?
C1131 .40200(10) .41768(15) .43103(15) .0241(17) Uani ? ? 1.00000 ? ?
C1132 .33253(12) .4820(2) .4196(2) .044(3) Uani ? ? 1.00000 ? ?
C1133 .30191(13) .5199(2) .4949(3) .056(3) Uani ? ? 1.00000 ? ?
C1134 .34074(15) .4940(2) .5809(2) .051(3) Uani ? ? 1.00000 ? ?
C1135 .40963(16) .4319(2) .5916(2) .051(3) Uani ? ? 1.00000 ? ?
C1136 .44044(13) .39240(18) .51777(17) .038(2) Uani ? ? 1.00000 ? ?
As12 .477459(10) .723784(14) .081187(14) .01677(16) Uani ? ? 1.00000 ? ?
C1211 .57405(10) .74580(14) .09582(14) .0204(16) Uani ? ? 1.00000 ? ?
C1212 .63681(11) .69524(15) .05688(17) .028(2) Uani ? ? 1.00000 ? ?
C1213 .70694(11) .70609(17) .06765(19) .035(2) Uani ? ? 1.00000 ? ?
C1214 .71533(12) .76567(17) .11848(18) .036(2) Uani ? ? 1.00000 ? ?
C1215 .65343(13) .8142(2) .1580(2) .040(3) Uani ? ? 1.00000 ? ?
C1216 .58244(11) .80547(17) .14635(17) .031(2) Uani ? ? 1.00000 ? ?
C1221 .46328(10) .82553(13) -.06978(14) .0185(15) Uani ? ? 1.00000 ? ?
C1222 .41416(10) .80445(14) -.11854(15) .0228(17) Uani ? ? 1.00000 ? ?
C1223 .39988(11) .87560(16) -.22544(15) .0277(19) Uani ? ? 1.00000 ? ?
C1224 .43476(12) .96738(16) -.28389(15) .0302(19) Uani ? ? 1.00000 ? ?
C1225 .48441(12) .98815(15) -.23648(15) .0303(19) Uani ? ? 1.00000 ? ?
C1226 .49903(11) .91703(15) -.12920(15) .0241(17) Uani ? ? 1.00000 ? ?
C1231 .41124(10) .80088(14) .15410(14) .0202(16) Uani ? ? 1.00000 ? ?
C1232 .39688(12) .74381(16) .26568(16) .031(2) Uani ? ? 1.00000 ? ?
C1233 .35009(13) .7952(2) .32145(17) .040(2) Uani ? ? 1.00000 ? ?
C1234 .31623(12) .90298(18) .26603(18) .035(2) Uani ? ? 1.00000 ? ?
C1235 .32959(11) .95999(16) .15498(17) .030(2) Uani ? ? 1.00000 ? ?
C1236 .37758(10) .90958(15) .09838(15) .0240(17) Uani ? ? 1.00000 ? ?
N1 .35701(9) .51813(13) .00349(14) .0299(18) Uani ? ? 1.00000 ? ?
O11 .42642(7) .49033(12) .00186(11) .0335(16) Uani ? ? 1.00000 ? ?
O12 .33085(8) .55830(12) .06525(13) .0385(17) Uani ? ? 1.00000 ? ?
Ag2 .030293(8) .863351(11) .477388(10) .01929(12) Uani ? ? 1.00000 ? ?
As21 .044767(10) .672131(14) .637977(14) .01615(15) Uani ? ? 1.00000 ? ?
C2111 .11474(9) .66301(13) .73060(13) .0175(15) Uani ? ? 1.00000 ? ?
C2112 .10068(10) .74605(14) .76135(15) .0236(17) Uani ? ? 1.00000 ? ?
C2113 .14851(11) .74954(15) .82383(15) .0254(18) Uani ? ? 1.00000 ? ?
C2114 .21133(10) .67177(15) .85546(14) .0239(17) Uani ? ? 1.00000 ? ?
C2115 .22593(10) .58883(15) .82503(15) .0236(17) Uani ? ? 1.00000 ? ?
C2116 .17800(10) .58399(14) .76253(14) .0209(16) Uani ? ? 1.00000 ? ?
C2122 -.10924(10) .64794(14) .70441(14) .0206(16) Uani ? ? 1.00000 ? ?
C2123 -.17067(10) .60770(14) .77463(15) .0216(16) Uani ? ? 1.00000 ? ?
C2124 -.16265(10) .53858(14) .88362(15) .0210(16) Uani ? ? 1.00000 ? ?
C2125 -.09314(10) .50776(14) .92267(14) .0207(16) Uani ? ? 1.00000 ? ?
C2121 -.03939(9) .61759(13) .74287(13) .0172(15) Uani ? ? 1.00000 ? ?
C2126 -.03154(9) .54715(14) .85245(14) .0188(15) Uani ? ? 1.00000 ? ?
C2131 .08283(9) .54772(14) .60848(14) .0191(16) Uani ? ? 1.00000 ? ?
C2132 .09369(11) .56737(15) .50104(15) .0283(19) Uani ? ? 1.00000 ? ?
C2133 .11901(13) .48090(18) .47584(17) .038(2) Uani ? ? 1.00000 ? ?
C2134 .13440(12) .37476(17) .55756(18) .034(2) Uani ? ? 1.00000 ? ?
C2135 .12386(11) .35422(15) .66476(17) .029(2) Uani ? ? 1.00000 ? ?
C2136 .09731(11) .44009(15) .69041(15) .0248(17) Uani ? ? 1.00000 ? ?
As22 .019590(10) .923968(14) .278041(14) .01517(15) Uani ? ? 1.00000 ? ?
C2211 -.07705(9) .93926(13) .23267(13) .0179(15) Uani ? ? 1.00000 ? ?
C2212 -.13933(10) .95378(15) .29853(14) .0235(17) Uani ? ? 1.00000 ? ?
C2213 -.20991(11) .97501(17) .26484(17) .032(2) Uani ? ? 1.00000 ? ?
C2214 -.21850(11) .98059(17) .16711(17) .033(2) Uani ? ? 1.00000 ? ?
C2215 -.15646(11) .96305(16) .10267(16) .030(2) Uani ? ? 1.00000 ? ?
C2216 -.08596(10) .94277(15) .13521(15) .0233(17) Uani ? ? 1.00000 ? ?
C2221 .04952(9) 1.06624(13) .17560(13) .0171(15) Uani ? ? 1.00000 ? ?
C2222 .10504(10) 1.09849(14) .20333(14) .0229(17) Uani ? ? 1.00000 ? ?
C2223 .12969(11) 1.19819(15) .13307(16) .0272(19) Uani ? ? 1.00000 ? ?
C2224 .09828(11) 1.26643(14) .03561(15) .0242(17) Uani ? ? 1.00000 ? ?
C2225 .04267(10) 1.23531(14) .00821(14) .0232(16) Uani ? ? 1.00000 ? ?
C2226 .01832(10) 1.13535(14) .07813(14) .0192(16) Uani ? ? 1.00000 ? ?
C2231 .08384(9) .83088(13) .22045(13) .0173(15) Uani ? ? 1.00000 ? ?
C2232 .05889(10) .74458(15) .22092(16) .0256(19) Uani ? ? 1.00000 ? ?
C2233 .10719(11) .67376(16) .18774(17) .029(2) Uani ? ? 1.00000 ? ?
C2234 .18040(11) .68721(17) .15494(17) .032(2) Uani ? ? 1.00000 ? ?
C2235 .20595(11) .77130(18) .1559(2) .043(3) Uani ? ? 1.00000 ? ?
C2236 .15779(11) .84340(16) .18856(18) .033(2) Uani ? ? 1.00000 ? ?
N2 .14417(9) .97808(14) .49038(13) .0307(18) Uani ? ? 1.00000 ? ?
O21 .07465(7) .98774(11) .51229(12) .0320(15) Uani ? ? 1.00000 ? ?
O22 .16979(8) .90942(13) .45709(12) .0380(17) Uani ? ? 1.00000 ? ?
H1112 .41639 .28112 .18886 .02900 Uiso ? ? 1.00000 ? ?
H1113 .33789 .16689 .19678 .03300 Uiso ? ? 1.00000 ? ?
H1114 .24865 .10091 .34501 .03100 Uiso ? ? 1.00000 ? ?
H1115 .24258 .14241 .48854 .03100 Uiso ? ? 1.00000 ? ?
H1116 .32245 .25401 .48178 .02900 Uiso ? ? 1.00000 ? ?
H1122 .60322 .38056 .29502 .02900 Uiso ? ? 1.00000 ? ?
H1123 .71176 .25844 .37027 .03100 Uiso ? ? 1.00000 ? ?
H1124 .70390 .07554 .49589 .03000 Uiso ? ? 1.00000 ? ?
H1125 .58793 .01411 .55145 .02900 Uiso ? ? 1.00000 ? ?
H1126 .48022 .13678 .48074 .02700 Uiso ? ? 1.00000 ? ?
H1132 .30490 .50084 .35918 .05700 Uiso ? ? 1.00000 ? ?
H1133 .25364 .56431 .48840 .07000 Uiso ? ? 1.00000 ? ?
H1134 .31907 .51903 .63307 .06200 Uiso ? ? 1.00000 ? ?
H1135 .43660 .41677 .65066 .06400 Uiso ? ? 1.00000 ? ?
H1136 .48919 .34820 .52647 .04800 Uiso ? ? 1.00000 ? ?
H1212 .63132 .65208 .02411 .03400 Uiso ? ? 1.00000 ? ?
H1213 .75003 .67275 .03891 .04400 Uiso ? ? 1.00000 ? ?
H1214 .76410 .77334 .12522 .04600 Uiso ? ? 1.00000 ? ?
H1215 .65901 .85360 .19516 .04900 Uiso ? ? 1.00000 ? ?
H1216 .53928 .84115 .17278 .03900 Uiso ? ? 1.00000 ? ?
H1222 .39033 .74006 -.07731 .02800 Uiso ? ? 1.00000 ? ?
H1223 .36515 .86141 -.25888 .03600 Uiso ? ? 1.00000 ? ?
H1224 .42455 1.01750 -.35811 .03800 Uiso ? ? 1.00000 ? ?
H1225 .50902 1.05107 -.27762 .03800 Uiso ? ? 1.00000 ? ?
H1226 .53374 .93088 -.09567 .03000 Uiso ? ? 1.00000 ? ?
H1232 .42098 .66870 .30493 .03900 Uiso ? ? 1.00000 ? ?
H1233 .34021 .75584 .39893 .04900 Uiso ? ? 1.00000 ? ?
H1234 .28367 .93873 .30469 .04400 Uiso ? ? 1.00000 ? ?
H1235 .30598 1.03453 .11635 .03700 Uiso ? ? 1.00000 ? ?
H1236 .38746 .94973 .02122 .03000 Uiso ? ? 1.00000 ? ?
H2112 .05709 .80072 .73881 .03000 Uiso ? ? 1.00000 ? ?
H2113 .13845 .80739 .84459 .03200 Uiso ? ? 1.00000 ? ?
H2114 .24440 .67450 .89891 .03000 Uiso ? ? 1.00000 ? ?
H2115 .26976 .53481 .84618 .03000 Uiso ? ? 1.00000 ? ?
H2116 .18812 .52692 .74123 .02600 Uiso ? ? 1.00000 ? ?
H2122 -.11483 .69652 .62889 .02500 Uiso ? ? 1.00000 ? ?
H2123 -.21866 .62828 .74744 .02700 Uiso ? ? 1.00000 ? ?
H2124 -.20487 .51181 .93290 .02600 Uiso ? ? 1.00000 ? ?
H2125 -.08776 .45869 .99811 .02600 Uiso ? ? 1.00000 ? ?
H2126 .01665 .52587 .87964 .02300 Uiso ? ? 1.00000 ? ?
H2132 .08426 .64127 .44412 .03600 Uiso ? ? 1.00000 ? ?
H2133 .12464 .49467 .40151 .04700 Uiso ? ? 1.00000 ? ?
H2134 .15229 .31555 .53989 .04300 Uiso ? ? 1.00000 ? ?
H2135 .13540 .28042 .72155 .03600 Uiso ? ? 1.00000 ? ?
H2136 .08858 .42559 .76521 .03100 Uiso ? ? 1.00000 ? ?
H2212 -.13341 .94960 .36663 .03000 Uiso ? ? 1.00000 ? ?
H2213 -.25302 .98559 .31016 .04000 Uiso ? ? 1.00000 ? ?
H2214 -.26766 .99645 .14432 .04100 Uiso ? ? 1.00000 ? ?
H2215 -.16215 .96525 .03553 .03700 Uiso ? ? 1.00000 ? ?
H2216 -.04314 .93071 .09059 .02900 Uiso ? ? 1.00000 ? ?
H2222 .12626 1.05122 .27173 .02900 Uiso ? ? 1.00000 ? ?
H2223 .16825 1.22040 .15180 .03400 Uiso ? ? 1.00000 ? ?
H2224 .11545 1.33481 -.01326 .03000 Uiso ? ? 1.00000 ? ?
H2225 .02077 1.28257 -.05933 .02900 Uiso ? ? 1.00000 ? ?
H2226 -.02014 1.11389 .05863 .02400 Uiso ? ? 1.00000 ? ?
H2232 .00805 .73341 .24477 .03100 Uiso ? ? 1.00000 ? ?
H2233 .08925 .61435 .18785 .03700 Uiso ? ? 1.00000 ? ?
H2234 .21328 .63812 .13080 .04000 Uiso ? ? 1.00000 ? ?
H2235 .25717 .78113 .13386 .05300 Uiso ? ? 1.00000 ? ?
H2236 .17623 .90134 .18989 .04100 Uiso ? ? 1.00000 ? ?

loop_
_atom_site_aniso_label
_atom_site_aniso_U_11
_atom_site_aniso_U_22
_atom_site_aniso_U_33
_atom_site_aniso_U_12
_atom_site_aniso_U_13
_atom_site_aniso_U_23
Ag1 .02450(7) .01698(6) .01824(6) -.00587(5) -.00451(5) -.00686(5)
As11 .01888(9) .01561(8) .01791(9) -.00303(7) -.00243(7) -.00540(7)
C1111 .0162(8) .0154(8) .0214(8) -.0004(6) -.0041(7) -.0052(7)
C1112 .0211(9) .0210(9) .0240(9) -.0031(7) -.0001(7) -.0094(8)
C1113 .0255(10) .0235(9) .0322(10) -.0008(8) -.0052(8) -.0155(8)
C1114 .0212(9) .0152(8) .0337(10) -.0030(7) -.0072(8) -.0068(8)
C1115 .0218(9) .0205(9) .0247(9) -.0045(7) -.0002(7) -.0037(8)
C1116 .0242(9) .0214(9) .0195(9) -.0036(7) -.0029(7) -.0056(7)
C1121 .0180(8) .0188(8) .0165(8) -.0023(7) -.0010(6) -.0077(7)
C1122 .0233(9) .0206(9) .0225(9) -.0070(7) -.0009(7) -.0072(7)
C1123 .0208(9) .0284(10) .0252(9) -.0081(8) -.0016(7) -.0103(8)
C1124 .0219(9) .0261(10) .0198(9) .0001(7) -.0049(7) -.0092(8)
C1125 .0242(10) .0202(9) .0186(8) -.0039(7) -.0033(7) -.0042(7)
C1126 .0208(9) .0217(9) .0188(8) -.0056(7) .0007(7) -.0055(7)
C1131 .0235(10) .0213(9) .0287(10) -.0073(7) .0038(8) -.0129(8)
C1132 .0267(12) .0525(15) .0670(17) .0017(10) -.0086(11) -.0410(14)
C1133 .0268(13) .0685(18) .101(2) -.0041(12) .0098(13) -.0673(18)
C1134 .0507(16) .0608(17) .0642(17) -.0280(13) .0278(13) -.0489(15)
C1135 .0689(19) .0560(16) .0378(14) -.0082(14) .0002(12) -.0314(13)
C1136 .0453(14) .0379(12) .0318(11) .0009(10) -.0045(10) -.0204(10)
As12 .01882(9) .01579(8) .01742(8) -.00507(7) -.00116(7) -.00817(7)
C1211 .0215(9) .0182(8) .0220(9) -.0063(7) -.0037(7) -.0076(7)
C1212 .0264(10) .0249(10) .0390(11) -.0054(8) -.0043(8) -.0186(9)
C1213 .0234(11) .0283(11) .0521(14) -.0037(8) -.0047(9) -.0174(10)
C1214 .0280(11) .0349(12) .0470(13) -.0121(9) -.0118(10) -.0138(11)
C1215 .0399(13) .0476(14) .0507(14) -.0185(11) -.0040(11) -.0311(12)
C1216 .0285(11) .0380(12) .0389(12) -.0115(9) -.0001(9) -.0250(10)
C1221 .0207(9) .0173(8) .0176(8) -.0032(7) .0003(6) -.0087(7)
C1222 .0237(9) .0217(9) .0233(9) -.0054(7) -.0013(7) -.0102(8)
C1223 .0311(11) .0293(10) .0246(10) -.0022(8) -.0062(8) -.0140(9)
C1224 .0446(13) .0242(10) .0172(9) -.0014(9) .0002(8) -.0085(8)
C1225 .0440(13) .0204(9) .0222(10) -.0109(9) .0101(9) -.0084(8)
C1226 .0285(10) .0228(9) .0233(9) -.0093(8) .0052(7) -.0128(8)
C1231 .0209(9) .0229(9) .0217(9) -.0076(7) -.0002(7) -.0130(7)
C1232 .0378(12) .0320(11) .0244(10) -.0045(9) .0003(9) -.0145(9)
C1233 .0513(15) .0472(14) .0235(10) -.0116(11) .0074(10) -.0205(10)
C1234 .0339(12) .0442(13) .0408(12) -.0109(10) .0095(10) -.0327(11)
C1235 .0282(11) .0265(10) .0417(12) -.0044(8) .0005(9) -.0212(10)
C1236 .0252(10) .0232(9) .0261(10) -.0078(7) .0023(8) -.0131(8)
N1 .0254(9) .0319(9) .0394(10) -.0016(7) -.0108(7) -.0205(8)
O11 .0220(7) .0542(10) .0368(8) -.0014(7) -.0024(6) -.0327(8)
O12 .0219(7) .0529(10) .0559(10) .0042(7) -.0055(7) -.0403(9)
Ag2 .02505(7) .01720(6) .01597(6) -.00391(5) -.00354(5) -.00711(5)
As21 .01780(9) .01505(8) .01425(8) -.00229(7) -.00172(6) -.00573(7)
C2111 .0178(8) .0182(8) .0145(8) -.0049(6) -.0005(6) -.0054(7)
C2112 .0242(10) .0211(9) .0267(10) .0012(7) -.0068(7) -.0123(8)
C2113 .0306(11) .0230(9) .0253(10) -.0037(8) -.0053(8) -.0125(8)
C2114 .0243(10) .0271(10) .0184(9) -.0091(8) -.0035(7) -.0064(8)
C2115 .0174(9) .0232(9) .0238(9) -.0017(7) -.0026(7) -.0061(8)
C2116 .0189(9) .0198(8) .0223(9) -.0031(7) .0000(7) -.0090(7)
C2122 .0223(9) .0196(8) .0183(8) .0004(7) -.0054(7) -.0078(7)
C2123 .0175(9) .0199(9) .0270(9) -.0009(7) -.0044(7) -.0105(8)
C2124 .0203(9) .0202(9) .0258(9) -.0057(7) .0025(7) -.0136(8)
C2125 .0255(10) .0197(8) .0171(8) -.0059(7) -.0017(7) -.0078(7)
C2121 .0174(8) .0160(8) .0188(8) -.0012(6) -.0010(6) -.0093(7)
C2126 .0192(9) .0184(8) .0190(8) -.0017(7) -.0053(7) -.0080(7)
C2131 .0180(8) .0191(8) .0210(8) -.0040(7) -.0009(7) -.0098(7)
C2132 .0368(12) .0238(10) .0233(10) -.0019(8) -.0045(8) -.0106(8)
C2133 .0545(15) .0373(12) .0293(11) -.0039(11) -.0018(10) -.0221(10)
C2134 .0372(12) .0308(11) .0444(13) -.0026(9) -.0033(10) -.0260(10)
C2135 .0277(10) .0192(9) .0382(12) -.0050(8) -.0042(9) -.0119(9)
C2136 .0283(10) .0219(9) .0234(9) -.0071(8) .0002(8) -.0094(8)
As22 .01783(9) .01489(8) .01386(8) -.00323(6) -.00195(6) -.00700(7)
C2211 .0201(9) .0157(8) .0179(8) -.0043(6) -.0028(6) -.0069(7)
C2212 .0232(10) .0253(9) .0211(9) -.0045(7) -.0008(7) -.0102(8)
C2213 .0208(10) .0366(12) .0368(12) -.0048(8) -.0000(8) -.0168(10)
C2214 .0248(11) .0337(11) .0406(12) -.0068(9) -.0119(9) -.0137(10)
C2215 .0338(12) .0325(11) .0282(10) -.0073(9) -.0110(9) -.0142(9)
C2216 .0252(10) .0254(9) .0224(9) -.0046(7) -.0038(7) -.0125(8)
C2221 .0195(8) .0150(8) .0176(8) -.0026(6) -.0001(6) -.0088(7)
C2222 .0287(10) .0196(9) .0221(9) -.0061(7) -.0083(7) -.0079(7)
C2223 .0305(11) .0243(10) .0300(10) -.0098(8) -.0069(8) -.0114(8)
C2224 .0293(10) .0169(8) .0259(9) -.0075(7) .0024(8) -.0096(8)
C2225 .0275(10) .0200(9) .0176(8) -.0024(7) -.0029(7) -.0052(7)
C2226 .0219(9) .0186(8) .0182(8) -.0043(7) -.0030(7) -.0086(7)
C2231 .0192(8) .0177(8) .0157(8) -.0019(6) -.0030(6) -.0080(7)
C2232 .0205(9) .0272(10) .0357(11) -.0050(7) -.0011(8) -.0196(9)
C2233 .0285(11) .0275(10) .0416(12) .0005(8) -.0079(9) -.0237(10)
C2234 .0280(11) .0311(11) .0414(12) .0023(9) .0009(9) -.0237(10)
C2235 .0203(11) .0394(13) .0742(17) -.0066(9) .0101(11) -.0346(13)
C2236 .0218(10) .0270(10) .0555(14) -.0068(8) .0014(9) -.0242(10)
N2 .0267(9) .0423(10) .0263(9) -.0119(8) .0002(7) -.0164(8)
O21 .0235(7) .0349(8) .0470(9) -.0036(6) -.0010(6) -.0273(7)
O22 .0218(7) .0587(10) .0429(9) -.0024(7) .0013(6) -.0337(8)

loop_
_atom_type_symbol
_atom_type_description
_atom_type_oxidation_number
_atom_type_number_in_cell
_atom_type_scat_dispersion_real
_atom_type_scat_dispersion_imag
_atom_type_scat_source
C ? 0 144 .002 .002 'Int Tables Vol IV Tables 2.2B and 2.3.1'
H ? 0 120 0 0 'Int Tables Vol IV Tables 2.2B and 2.3.1'
Ag ? 0 4 -1.085 1.101 'Int Tables Vol IV Tables 2.2B and 2.3.1'
As ? 0 8 -.03 2.007 'Int Tables Vol IV Tables 2.2B and 2.3.1'
N ? 0 4 .004 .003 'Int Tables Vol IV Tables 2.2B and 2.3.1'
O ? 0 8 .008 .006 'Int Tables Vol IV Tables 2.2B and 2.3.1'

loop_
_geom_angle_atom_site_label_1
_geom_angle_atom_site_label_2
_geom_angle_atom_site_label_3
_geom_angle_site_symmetry_1
_geom_angle_site_symmetry_2
_geom_angle_site_symmetry_3
_geom_angle
_geom_angle_publ_flag
As11 Ag1 As12 . . . 127.168(11) ?
As11 Ag1 O11 . . . 110.03(3) ?
As11 Ag1 O12 . . . 99.47(3) ?
As11 Ag1 O11 . . '2 665' 119.23(3) ?
As12 Ag1 O11 . . . 121.17(3) ?
As12 Ag1 O12 . . . 103.79(4) ?
As12 Ag1 O11 . . '2 665' 92.78(4) ?
O11 Ag1 O12 . . . 49.24(5) ?
O11 Ag1 O11 . . '2 665' 67.71(5) ?
O12 Ag1 O11 . . '2 665' 114.37(5) ?
Ag1 As11 C1111 . . . 114.59(5) ?
Ag1 As11 C1121 . . . 118.27(5) ?
Ag1 As11 C1131 . . . 114.88(5) ?
C1111 As11 C1121 . . . 102.37(8) ?
C1111 As11 C1131 . . . 102.13(9) ?
C1121 As11 C1131 . . . 102.44(8) ?
As11 C1111 C1112 . . . 116.89(12) ?
As11 C1111 C1116 . . . 123.63(18) ?
C1112 C1111 C1116 . . . 119.5(2) ?
C1111 C1112 C1113 . . . 120.17(16) ?
C1111 C1112 H1112 . . . 119.4 ?
C1113 C1112 H1112 . . . 120.4 ?
C1112 C1113 C1114 . . . 120.1(2) ?
C1112 C1113 H1113 . . . 119.61 ?
C1114 C1113 H1113 . . . 120.3 ?
C1113 C1114 C1115 . . . 120.0(2) ?
C1113 C1114 H1114 . . . 119.9 ?
C1115 C1114 H1114 . . . 120.14 ?
C1114 C1115 C1116 . . . 120.33(17) ?
C1114 C1115 H1115 . . . 120.1 ?
C1116 C1115 H1115 . . . 119.6 ?
C1111 C1116 C1115 . . . 120.0(2) ?
C1111 C1116 H1116 . . . 119.5 ?
C1115 C1116 H1116 . . . 120.49 ?
As11 C1121 C1122 . . . 118.56(11) ?
As11 C1121 C1126 . . . 122.07(14) ?
C1122 C1121 C1126 . . . 119.36(15) ?
C1121 C1122 C1123 . . . 120.01(15) ?
C1121 C1122 H1122 . . . 119.26 ?
C1123 C1122 H1122 . . . 120.73 ?
C1122 C1123 C1124 . . . 120.02(18) ?
C1122 C1123 H1123 . . . 120.14 ?
C1124 C1123 H1123 . . . 119.84 ?
C1123 C1124 C1125 . . . 120.22(16) ?
C1123 C1124 H1124 . . . 119.88 ?
C1125 C1124 H1124 . . . 119.89 ?
C1124 C1125 C1126 . . . 119.72(15) ?
C1124 C1125 H1125 . . . 120.18 ?
C1126 C1125 H1125 . . . 120.10 ?
C1121 C1126 C1125 . . . 120.66(17) ?
C1121 C1126 H1126 . . . 119.41 ?
C1125 C1126 H1126 . . . 119.93 ?
As11 C1131 C1132 . . . 118.3(2) ?
As11 C1131 C1136 . . . 122.42(15) ?
C1132 C1131 C1136 . . . 119.2(2) ?
C1131 C1132 C1133 . . . 120.1(3) ?
C1131 C1132 H1132 . . . 120.3 ?
C1133 C1132 H1132 . . . 119.5 ?
C1132 C1133 C1134 . . . 120.1(2) ?
C1132 C1133 H1133 . . . 121.2 ?
C1134 C1133 H1133 . . . 118.7 ?
C1133 C1134 C1135 . . . 120.0(3) ?
C1133 C1134 H1134 . . . 119.7 ?
C1135 C1134 H1134 . . . 120.2 ?
C1134 C1135 C1136 . . . 120.5(3) ?
C1134 C1135 H1135 . . . 118.9 ?
C1136 C1135 H1135 . . . 120.7 ?
C1131 C1136 C1135 . . . 120.1(2) ?
C1131 C1136 H1136 . . . 120.1 ?
C1135 C1136 H1136 . . . 119.7 ?
Ag1 As12 C1211 . . . 117.99(5) ?
Ag1 As12 C1221 . . . 112.41(7) ?
Ag1 As12 C1231 . . . 118.77(5) ?
C1211 As12 C1221 . . . 102.19(7) ?
C1211 As12 C1231 . . . 101.41(9) ?
C1221 As12 C1231 . . . 101.56(7) ?
As12 C1211 C1212 . . . 117.58(18) ?
As12 C1211 C1216 . . . 122.78(14) ?
C1212 C1211 C1216 . . . 119.6(2) ?
C1211 C1212 C1213 . . . 119.9(3) ?
C1211 C1212 H1212 . . . 119.9 ?
C1213 C1212 H1212 . . . 120.2 ?
C1212 C1213 C1214 . . . 120.5(2) ?
C1212 C1213 H1213 . . . 119.6 ?
C1214 C1213 H1213 . . . 119.9 ?
C1213 C1214 C1215 . . . 119.5(2) ?
C1213 C1214 H1214 . . . 120.1 ?
C1215 C1214 H1214 . . . 120.4 ?
C1214 C1215 C1216 . . . 120.7(3) ?
C1214 C1215 H1215 . . . 119.7 ?
C1216 C1215 H1215 . . . 119.5 ?
C1211 C1216 C1215 . . . 119.8(2) ?
C1211 C1216 H1216 . . . 119.9 ?
C1215 C1216 H1216 . . . 120.3 ?
As12 C1221 C1222 . . . 117.06(12) ?
As12 C1221 C1226 . . . 123.12(17) ?
C1222 C1221 C1226 . . . 119.82(16) ?
C1221 C1222 C1223 . . . 120.04(18) ?
C1221 C1222 H1222 . . . 119.39 ?
C1223 C1222 H1222 . . . 120.6 ?
C1222 C1223 C1224 . . . 120.0(2) ?
C1222 C1223 H1223 . . . 119.9 ?
C1224 C1223 H1223 . . . 120.07 ?
C1223 C1224 C1225 . . . 120.34(17) ?
C1223 C1224 H1224 . . . 120.2 ?
C1225 C1224 H1224 . . . 119.5 ?
C1224 C1225 C1226 . . . 119.98(19) ?
C1224 C1225 H1225 . . . 120.03 ?
C1226 C1225 H1225 . . . 120.0 ?
C1221 C1226 C1225 . . . 119.8(2) ?
C1221 C1226 H1226 . . . 119.75 ?
C1225 C1226 H1226 . . . 120.4 ?
As12 C1231 C1232 . . . 117.90(14) ?
As12 C1231 C1236 . . . 122.53(14) ?
C1232 C1231 C1236 . . . 119.6(2) ?
C1231 C1232 C1233 . . . 120.10(17) ?
C1231 C1232 H1232 . . . 119.8 ?
C1233 C1232 H1232 . . . 120.05 ?
C1232 C1233 C1234 . . . 120.36(19) ?
C1232 C1233 H1233 . . . 120.2 ?
C1234 C1233 H1233 . . . 119.4 ?
C1233 C1234 C1235 . . . 119.9(2) ?
C1233 C1234 H1234 . . . 120.4 ?
C1235 C1234 H1234 . . . 119.6 ?
C1234 C1235 C1236 . . . 120.12(17) ?
C1234 C1235 H1235 . . . 120.1 ?
C1236 C1235 H1235 . . . 119.8 ?
C1231 C1236 C1235 . . . 119.91(16) ?
C1231 C1236 H1236 . . . 120.0 ?
C1235 C1236 H1236 . . . 120.04 ?
O11 N1 O12 . . . 113.9(2) ?
Ag1 O11 N1 . . . 103.97(15) ?
Ag1 O11 Ag1 . . '2 665' 112.29(6) ?
N1 O11 Ag1 . . '2 665' 139.50(14) ?
Ag1 O12 N1 . . . 92.88(11) ?
As21 Ag2 As22 . . . 130.256(11) ?
As21 Ag2 O21 . . . 110.61(3) ?
As21 Ag2 O22 . . . 98.88(3) ?
As21 Ag2 O21 . . '2 576' 119.71(3) ?
As22 Ag2 O21 . . . 115.49(3) ?
As22 Ag2 O22 . . . 98.26(3) ?
As22 Ag2 O21 . . '2 576' 94.41(4) ?
O21 Ag2 O22 . . . 47.91(5) ?
O21 Ag2 O21 . . '2 576' 68.31(5) ?
O22 Ag2 O21 . . '2 576' 114.06(5) ?
Ag2 As21 C2111 . . . 109.30(5) ?
Ag2 As21 C2121 . . . 121.01(4) ?
Ag2 As21 C2131 . . . 118.01(5) ?
C2111 As21 C2121 . . . 101.50(8) ?
C2111 As21 C2131 . . . 104.41(8) ?
C2121 As21 C2131 . . . 100.31(8) ?
As21 C2111 C2112 . . . 115.75(12) ?
As21 C2111 C2116 . . . 124.89(17) ?
C2112 C2111 C2116 . . . 119.3(2) ?
C2111 C2112 C2113 . . . 120.41(16) ?
C2111 C2112 H2112 . . . 119.1 ?
C2113 C2112 H2112 . . . 120.5 ?
C2112 C2113 C2114 . . . 120.6(2) ?
C2112 C2113 H2113 . . . 119.89 ?
C2114 C2113 H2113 . . . 119.5 ?
C2113 C2114 C2115 . . . 119.4(2) ?
C2113 C2114 H2114 . . . 120.3 ?
C2115 C2114 H2114 . . . 120.26 ?
C2114 C2115 C2116 . . . 120.58(16) ?
C2114 C2115 H2115 . . . 119.9 ?
C2116 C2115 H2115 . . . 119.5 ?
C2111 C2116 C2115 . . . 119.7(2) ?
C2111 C2116 H2116 . . . 119.6 ?
C2115 C2116 H2116 . . . 120.67 ?
C2123 C2122 C2121 . . . 120.37(15) ?
C2123 C2122 H2122 . . . 119.95 ?
C2121 C2122 H2122 . . . 119.67 ?
C2122 C2123 C2124 . . . 119.88(17) ?
C2122 C2123 H2123 . . . 120.00 ?
C2124 C2123 H2123 . . . 120.12 ?
C2123 C2124 C2125 . . . 120.12(15) ?
C2123 C2124 H2124 . . . 120.47 ?
C2125 C2124 H2124 . . . 119.42 ?
C2124 C2125 C2126 . . . 120.09(15) ?
C2124 C2125 H2125 . . . 119.74 ?
C2126 C2125 H2125 . . . 120.17 ?
As21 C2121 C2122 . . . 117.86(11) ?
As21 C2121 C2126 . . . 122.62(13) ?
C2122 C2121 C2126 . . . 119.48(15) ?
C2125 C2126 C2121 . . . 120.05(17) ?
C2125 C2126 H2126 . . . 120.04 ?
C2121 C2126 H2126 . . . 119.91 ?
As21 C2131 C2132 . . . 118.15(12) ?
As21 C2131 C2136 . . . 122.83(16) ?
C2132 C2131 C2136 . . . 119.0(2) ?
C2131 C2132 C2133 . . . 120.36(16) ?
C2131 C2132 H2132 . . . 119.5 ?
C2133 C2132 H2132 . . . 120.1 ?
C2132 C2133 C2134 . . . 120.2(2) ?
C2132 C2133 H2133 . . . 119.96 ?
C2134 C2133 H2133 . . . 119.8 ?
C2133 C2134 C2135 . . . 120.0(2) ?
C2133 C2134 H2134 . . . 120.0 ?
C2135 C2134 H2134 . . . 120.07 ?
C2134 C2135 C2136 . . . 120.05(16) ?
C2134 C2135 H2135 . . . 119.9 ?
C2136 C2135 H2135 . . . 120.1 ?
C2131 C2136 C2135 . . . 120.4(2) ?
C2131 C2136 H2136 . . . 119.5 ?
C2135 C2136 H2136 . . . 120.11 ?
Ag2 As22 C2211 . . . 118.67(5) ?
Ag2 As22 C2221 . . . 115.42(7) ?
Ag2 As22 C2231 . . . 114.93(5) ?
C2211 As22 C2221 . . . 101.67(7) ?
C2211 As22 C2231 . . . 103.25(9) ?
C2221 As22 C2231 . . . 100.39(7) ?
As22 C2211 C2212 . . . 117.40(16) ?
As22 C2211 C2216 . . . 122.90(13) ?
C2212 C2211 C2216 . . . 119.59(18) ?
C2211 C2212 C2213 . . . 119.6(2) ?
C2211 C2212 H2212 . . . 119.8 ?
C2213 C2212 H2212 . . . 120.55 ?
C2212 C2213 C2214 . . . 120.6(2) ?
C2212 C2213 H2213 . . . 119.7 ?
C2214 C2213 H2213 . . . 119.7 ?
C2213 C2214 C2215 . . . 119.8(2) ?
C2213 C2214 H2214 . . . 119.7 ?
C2215 C2214 H2214 . . . 120.5 ?
C2214 C2215 C2216 . . . 119.9(2) ?
C2214 C2215 H2215 . . . 120.2 ?
C2216 C2215 H2215 . . . 119.9 ?
C2211 C2216 C2215 . . . 120.39(18) ?
C2211 C2216 H2216 . . . 119.8 ?
C2215 C2216 H2216 . . . 119.8 ?
As22 C2221 C2222 . . . 117.47(11) ?
As22 C2221 C2226 . . . 123.25(16) ?
C2222 C2221 C2226 . . . 119.28(15) ?
C2221 C2222 C2223 . . . 120.30(17) ?
C2221 C2222 H2222 . . . 119.54 ?
C2223 C2222 H2222 . . . 120.2 ?
C2222 C2223 C2224 . . . 119.9(2) ?
C2222 C2223 H2223 . . . 120.46 ?
C2224 C2223 H2223 . . . 119.64 ?
C2223 C2224 C2225 . . . 120.02(17) ?
C2223 C2224 H2224 . . . 120.1 ?
C2225 C2224 H2224 . . . 119.87 ?
C2224 C2225 C2226 . . . 120.10(16) ?
C2224 C2225 H2225 . . . 120.15 ?
C2226 C2225 H2225 . . . 119.8 ?
C2221 C2226 C2225 . . . 120.4(2) ?
C2221 C2226 H2226 . . . 119.77 ?
C2225 C2226 H2226 . . . 119.83 ?
As22 C2231 C2232 . . . 121.05(13) ?
As22 C2231 C2236 . . . 119.61(18) ?
C2232 C2231 C2236 . . . 119.01(19) ?
C2231 C2232 C2233 . . . 120.22(18) ?
C2231 C2232 H2232 . . . 120.1 ?
C2233 C2232 H2232 . . . 119.6 ?
C2232 C2233 C2234 . . . 120.6(2) ?
C2232 C2233 H2233 . . . 119.6 ?
C2234 C2233 H2233 . . . 119.8 ?
C2233 C2234 C2235 . . . 119.6(2) ?
C2233 C2234 H2234 . . . 119.8 ?
C2235 C2234 H2234 . . . 120.6 ?
C2234 C2235 C2236 . . . 120.3(2) ?
C2234 C2235 H2235 . . . 120.4 ?
C2236 C2235 H2235 . . . 119.3 ?
C2231 C2236 C2235 . . . 120.3(2) ?
C2231 C2236 H2236 . . . 120.0 ?
C2235 C2236 H2236 . . . 119.7 ?
O21 N2 O22 . . . 114.0(2) ?
Ag2 O21 N2 . . . 107.88(15) ?
Ag2 O21 Ag2 . . '2 576' 111.69(6) ?
N2 O21 Ag2 . . '2 576' 136.74(14) ?
Ag2 O22 N2 . . . 90.17(11) ?

loop_
_geom_bond_atom_site_label_1
_geom_bond_atom_site_label_2
_geom_bond_site_symmetry_1
_geom_bond_site_symmetry_2
_geom_bond_distance
_geom_bond_publ_flag
Ag1 As11 . . 2.5236(2) ?
Ag1 As12 . . 2.5353(3) ?
Ag1 O11 . . 2.374(2) ?
Ag1 O12 . . 2.6108(16) ?
Ag1 O11 . '2 665' 2.6186(14) ?
As11 C1111 . . 1.948(2) ?
As11 C1121 . . 1.9375(15) ?
As11 C1131 . . 1.943(2) ?
C1111 C1112 . . 1.392(3) ?
C1111 C1116 . . 1.394(2) ?
C1112 C1113 . . 1.390(3) ?
C1112 H1112 . . .9575 ?
C1113 C1114 . . 1.386(3) ?
C1113 H1113 . . .962 ?
C1114 C1115 . . 1.383(4) ?
C1114 H1114 . . .963 ?
C1115 C1116 . . 1.389(3) ?
C1115 H1115 . . .9567 ?
C1116 H1116 . . .955 ?
C1121 C1122 . . 1.393(3) ?
C1121 C1126 . . 1.392(2) ?
C1122 C1123 . . 1.398(2) ?
C1122 H1122 . . .9565 ?
C1123 C1124 . . 1.380(2) ?
C1123 H1123 . . .960 ?
C1124 C1125 . . 1.393(3) ?
C1124 H1124 . . .9605 ?
C1125 C1126 . . 1.385(2) ?
C1125 H1125 . . .9579 ?
C1126 H1126 . . .9592 ?
C1131 C1132 . . 1.386(3) ?
C1131 C1136 . . 1.386(3) ?
C1132 C1133 . . 1.392(5) ?
C1132 H1132 . . .970 ?
C1133 C1134 . . 1.378(5) ?
C1133 H1133 . . .962 ?
C1134 C1135 . . 1.365(4) ?
C1134 H1134 . . .955 ?
C1135 C1136 . . 1.390(4) ?
C1135 H1135 . . .961 ?
C1136 H1136 . . .967 ?
As12 C1211 . . 1.945(2) ?
As12 C1221 . . 1.9383(15) ?
As12 C1231 . . 1.944(2) ?
C1211 C1212 . . 1.394(3) ?
C1211 C1216 . . 1.386(4) ?
C1212 C1213 . . 1.385(3) ?
C1212 H1212 . . .955 ?
C1213 C1214 . . 1.388(4) ?
C1213 H1213 . . .961 ?
C1214 C1215 . . 1.373(3) ?
C1214 H1214 . . .960 ?
C1215 C1216 . . 1.394(4) ?
C1215 H1215 . . .960 ?
C1216 H1216 . . .963 ?
C1221 C1222 . . 1.392(3) ?
C1221 C1226 . . 1.391(3) ?
C1222 C1223 . . 1.386(2) ?
C1222 H1222 . . .9644 ?
C1223 C1224 . . 1.384(3) ?
C1223 H1223 . . .968 ?
C1224 C1225 . . 1.383(4) ?
C1224 H1224 . . .9653 ?
C1225 C1226 . . 1.392(2) ?
C1225 H1225 . . .957 ?
C1226 H1226 . . .965 ?
C1231 C1232 . . 1.386(3) ?
C1231 C1236 . . 1.394(2) ?
C1232 C1233 . . 1.387(4) ?
C1232 H1232 . . .9692 ?
C1233 C1234 . . 1.385(3) ?
C1233 H1233 . . .962 ?
C1234 C1235 . . 1.378(3) ?
C1234 H1234 . . .963 ?
C1235 C1236 . . 1.395(3) ?
C1235 H1235 . . .9594 ?
C1236 H1236 . . .9592 ?
N1 O11 . . 1.258(2) ?
N1 O12 . . 1.233(3) ?
Ag2 As21 . . 2.54322(19) ?
Ag2 As22 . . 2.5520(3) ?
Ag2 O21 . . 2.368(2) ?
Ag2 O22 . . 2.7348(16) ?
Ag2 O21 . '2 576' 2.5664(14) ?
As21 C2111 . . 1.947(2) ?
As21 C2121 . . 1.9524(16) ?
As21 C2131 . . 1.948(2) ?
C2111 C2112 . . 1.393(3) ?
C2111 C2116 . . 1.394(2) ?
C2112 C2113 . . 1.383(3) ?
C2112 H2112 . . .9629 ?
C2113 C2114 . . 1.380(2) ?
C2113 H2113 . . .964 ?
C2114 C2115 . . 1.388(3) ?
C2114 H2114 . . .961 ?
C2115 C2116 . . 1.394(3) ?
C2115 H2115 . . .9603 ?
C2116 H2116 . . .958 ?
C2122 C2123 . . 1.391(2) ?
C2122 C2121 . . 1.392(3) ?
C2122 H2122 . . .9598 ?
C2123 C2124 . . 1.383(2) ?
C2123 H2123 . . .9616 ?
C2124 C2125 . . 1.390(3) ?
C2124 H2124 . . .9584 ?
C2125 C2126 . . 1.390(2) ?
C2125 H2125 . . .9594 ?
C2121 C2126 . . 1.392(2) ?
C2126 H2126 . . .9641 ?
C2131 C2132 . . 1.390(3) ?
C2131 C2136 . . 1.395(2) ?
C2132 C2133 . . 1.391(4) ?
C2132 H2132 . . .9601 ?
C2133 C2134 . . 1.383(3) ?
C2133 H2133 . . .962 ?
C2134 C2135 . . 1.383(4) ?
C2134 H2134 . . .957 ?
C2135 C2136 . . 1.390(3) ?
C2135 H2135 . . .9631 ?
C2136 H2136 . . .964 ?
As22 C2211 . . 1.943(2) ?
As22 C2221 . . 1.9533(16) ?
As22 C2231 . . 1.946(2) ?
C2211 C2212 . . 1.389(3) ?
C2211 C2216 . . 1.393(3) ?
C2212 C2213 . . 1.393(3) ?
C2212 H2212 . . .961 ?
C2213 C2214 . . 1.382(4) ?
C2213 H2213 . . .962 ?
C2214 C2215 . . 1.387(3) ?
C2214 H2214 . . .965 ?
C2215 C2216 . . 1.388(3) ?
C2215 H2215 . . .959 ?
C2216 H2216 . . .9584 ?
C2221 C2222 . . 1.394(3) ?
C2221 C2226 . . 1.387(2) ?
C2222 C2223 . . 1.392(3) ?
C2222 H2222 . . .9655 ?
C2223 C2224 . . 1.387(3) ?
C2223 H2223 . . .962 ?
C2224 C2225 . . 1.383(3) ?
C2224 H2224 . . .9585 ?
C2225 C2226 . . 1.392(2) ?
C2225 H2225 . . .9621 ?
C2226 H2226 . . .961 ?
C2231 C2232 . . 1.390(3) ?
C2231 C2236 . . 1.385(3) ?
C2232 C2233 . . 1.386(3) ?
C2232 H2232 . . .9618 ?
C2233 C2234 . . 1.375(3) ?
C2233 H2233 . . .966 ?
C2234 C2235 . . 1.376(4) ?
C2234 H2234 . . .965 ?
C2235 C2236 . . 1.394(4) ?
C2235 H2235 . . .963 ?
C2236 H2236 . . .961 ?
N2 O21 . . 1.262(2) ?
N2 O22 . . 1.240(3) ?
